data_1010203
loop_
_publ_author_name
'Helmholz, L'
'Rogers, M T'

_publ_section_title
;
The Crystal Structure of Potassium Fluoroiodate, K I O~2~ F~2~
;
_journal_coden_ASTM JACSAT
_journal_name_full 'Journal of the American Chemical Society'
_journal_page_first 1537
_journal_page_last 1542
_journal_paper_doi 10.1021/ja01863a058
_journal_volume 62
_journal_year 1940
_chemical_formula_structural 'K I O2 F2'
_chemical_formula_sum 'F2 I K O2'
_chemical_name_systematic 'Potassium dioxodifluoroiodate'
_space_group_IT_number 29
_symmetry_cell_setting orthorhombic
_symmetry_Int_Tables_number 29
_symmetry_space_group_name_Hall 'P 2c -2ac'
_symmetry_space_group_name_H-M 'P c a 21'
_cell_angle_alpha 90
_cell_angle_beta 90
_cell_angle_gamma 90
_cell_formula_units_Z 4
_cell_length_a 8.38(2)
_cell_length_b 5.97(2)
_cell_length_c 8.41(2)
_cell_volume 420.7
_cod_database_code 1010203

loop_
_symmetry_equiv_pos_as_xyz
x,y,z
-x,-y,1/2+z
1/2-x,y,1/2+z
1/2+x,-y,z

loop_
_atom_site_label
_atom_site_type_symbol
_atom_site_symmetry_multiplicity
_atom_site_Wyckoff_symbol
_atom_site_fract_x
_atom_site_fract_y
_atom_site_fract_z
_atom_site_occupancy
_atom_site_attached_hydrogens
_atom_site_calc_flag
I1 I5+ 4 a 0. 0.067(1) 0. 1. 0 d
K1 K1+ 4 a 0.215(5) 0.465(5) 0.290(5) 1. 0 d
F1 F1- 4 a -0.08(1) 0.355(10) 0.09(1) 1. 0 d
F2 F1- 4 a 0.08(1) -0.22(1) -0.09(1) 1. 0 d
O1 O2- 4 a 0.215(10) 0.175(10) 0.035(10) 1. 0 d
O2 O2- 4 a -0.02(1) 0.19(1) 0.21(1) 1. 0 d

loop_
_atom_type_symbol
_atom_type_oxidation_number
I5+ 5.000
K1+ 1.000
F1- -1.000
O2- -2.000
